data_1005042
loop_
_publ_author_name
'Clarke, S J'
'DiSalvo, F J'

_publ_section_title
;
A new conducting ternary nitride : Nax Ta3 N5 (0<x<1.4)
;
_journal_coden_ASTM JSSCBI
_journal_name_full 'Journal of Solid State Chemistry'
_journal_page_first 394
_journal_page_last 398
_journal_paper_doi 10.1006/jssc.1997.7481
_journal_volume 132
_journal_year 1997
_chemical_formula_structural 'Na (Ta3 N5)'
_chemical_formula_sum 'N5 Na Ta3'
_chemical_name_systematic 'Sodium pentanitridotantalo(IV)ditantalate'
_space_group_IT_number 63
_symmetry_cell_setting orthorhombic
_symmetry_Int_Tables_number 63
_symmetry_space_group_name_Hall '-C 2c 2'
_symmetry_space_group_name_H-M 'C m c m'
_cell_angle_alpha 90
_cell_angle_beta 90
_cell_angle_gamma 90
_cell_formula_units_Z 4
_cell_length_a 3.995(1)
_cell_length_b 10.197(2)
_cell_length_c 10.331(2)
_cell_volume 420.9
_refine_ls_R_factor_all 0.012
_cod_database_code 1005042

loop_
_symmetry_equiv_pos_as_xyz
x,y,z
x,-y,-z
x,y,1/2-z
x,-y,1/2+z
-x,-y,-z
-x,y,z
-x,-y,1/2+z
-x,y,1/2-z
1/2+x,1/2+y,z
1/2+x,1/2-y,-z
1/2+x,1/2+y,1/2-z
1/2+x,1/2-y,1/2+z
1/2-x,1/2-y,-z
1/2-x,1/2+y,z
1/2-x,1/2-y,1/2+z
1/2-x,1/2+y,1/2-z

loop_
_atom_site_label
_atom_site_type_symbol
_atom_site_symmetry_multiplicity
_atom_site_Wyckoff_symbol
_atom_site_fract_x
_atom_site_fract_y
_atom_site_fract_z
_atom_site_occupancy
_atom_site_attached_hydrogens
_atom_site_calc_flag
Ta1 Ta5+ 4 c 0. 0.2004(3) 0.25 1. 0 d
Ta2 Ta5+ 8 f 0. 0.1384(2) 0.5523(3) 1. 0 d
Na1 Na1+ 4 c 0. 0.501(3) 0.75 1. 0 d
N1 N3- 4 c 0. 0.754(6) 0.25 1. 0 d
N2 N3- 8 f 0. 0.043(4) 0.129(3) 1. 0 d
N3 N3- 8 f 0. 0.344(4) 0.076(4) 1. 0 d

loop_
_atom_type_symbol
_atom_type_oxidation_number
Ta5+ 4.667
Na1+ 1.000
N3- -3.000
